data_1557372
loop_
_publ_author_name
'Xu, Niansheng'
'Zheng, Aibin'
'Wei, Yuefang'
'Yuan, Yi'
'Zhang, Jing'
'Lei, Ming'
'Wang, Peng'

_publ_section_title
;
 D--\p--D molecular semiconductors for perovskite solar cells: the
 superior role of helical versus planar \p-linkers
;
_journal_issue 13
_journal_name_full 'Chemical Science'
_journal_page_first 3418
_journal_page_last 3426
_journal_paper_doi 10.1039/D0SC00362J
_journal_volume 11
_journal_year 2020
_chemical_formula_moiety 'C20 H12 S'
_chemical_formula_sum 'C20 H12 S'
_chemical_formula_weight 284.36
_space_group_crystal_system orthorhombic
_space_group_IT_number 60
_space_group_name_Hall '-P 2n 2ab'
_space_group_name_H-M_alt 'P b c n'
_atom_sites_solution_hydrogens geom
_atom_sites_solution_primary dual
_audit_creation_date 2018-10-15
_audit_creation_method
;
Olex2 1.2
(compiled 2018.05.29 svn.r3508 for OlexSys, GUI svn.r5506)
;
_audit_update_record
;
2018-10-15 deposited with the CCDC.	2020-02-24 downloaded from the CCDC.
;
_cell_angle_alpha 90
_cell_angle_beta 90
_cell_angle_gamma 90
_cell_formula_units_Z 4
_cell_length_a 21.4461(12)
_cell_length_b 8.4399(4)
_cell_length_c 7.3436(4)
_cell_measurement_reflns_used 2137
_cell_measurement_temperature 296(2)
_cell_measurement_theta_max 29.3710
_cell_measurement_theta_min 1.8953
_cell_volume 1329.21(12)
_computing_cell_refinement
;
CrysAlisPro, Agilent Technologies,
Version 1.171.35.11 (release 16-05-2011 CrysAlis171 .NET)
(compiled May 16 2011,17:55:39)
;
_computing_data_collection
;
CrysAlisPro, Agilent Technologies,
Version 1.171.35.11 (release 16-05-2011 CrysAlis171 .NET)
(compiled May 16 2011,17:55:39)
;
_computing_data_reduction
;
CrysAlisPro, Agilent Technologies,
Version 1.171.35.11 (release 16-05-2011 CrysAlis171 .NET)
(compiled May 16 2011,17:55:39)
;
_computing_molecular_graphics 'Olex2 (Dolomanov et al., 2009)'
_computing_publication_material 'Olex2 (Dolomanov et al., 2009)'
_computing_structure_refinement 'ShelXL (Sheldrick, 2015)'
_computing_structure_solution 'ShelXT (Sheldrick, 2015)'
_diffrn_ambient_temperature 296.15
_diffrn_detector_area_resol_mean 10.3592
_diffrn_measured_fraction_theta_full 0.999
_diffrn_measured_fraction_theta_max 0.999
_diffrn_measurement_details
;
#__ type_ start__ end____ width___ exp.time_
  1 omega  -72.00   15.00   1.0000    4.0000
omega____ theta____ kappa____ phi______ frames
    -      -11.4683  -38.0000 -120.0000 87

#__ type_ start__ end____ width___ exp.time_
  2 omega  -33.00   63.00   1.0000    4.0000
omega____ theta____ kappa____ phi______ frames
    -      -11.4683   38.0000   60.0000 96

#__ type_ start__ end____ width___ exp.time_
  3 omega  -22.00   69.00   1.0000    4.0000
omega____ theta____ kappa____ phi______ frames
    -       11.7808   77.0000 -180.0000 91
;
_diffrn_measurement_device_type 'Xcalibur, Atlas, Gemini ultra'
_diffrn_measurement_method '\w scans'
_diffrn_orient_matrix_UB_11 -0.0326788000
_diffrn_orient_matrix_UB_12 0.0107301000
_diffrn_orient_matrix_UB_13 0.0082133000
_diffrn_orient_matrix_UB_21 -0.0050003000
_diffrn_orient_matrix_UB_22 -0.0602426000
_diffrn_orient_matrix_UB_23 -0.0657433000
_diffrn_orient_matrix_UB_31 -0.0008592000
_diffrn_orient_matrix_UB_32 -0.0576279000
_diffrn_orient_matrix_UB_33 0.0702709000
_diffrn_radiation_monochromator graphite
_diffrn_radiation_type MoK\a
_diffrn_radiation_wavelength 0.71073
_diffrn_reflns_av_R_equivalents 0.0470
_diffrn_reflns_av_unetI/netI 0.0283
_diffrn_reflns_Laue_measured_fraction_full 0.999
_diffrn_reflns_Laue_measured_fraction_max 0.999
_diffrn_reflns_limit_h_max 23
_diffrn_reflns_limit_h_min -25
_diffrn_reflns_limit_k_max 10
_diffrn_reflns_limit_k_min -10
_diffrn_reflns_limit_l_max 7
_diffrn_reflns_limit_l_min -8
_diffrn_reflns_number 7848
_diffrn_reflns_point_group_measured_fraction_full 0.999
_diffrn_reflns_point_group_measured_fraction_max 0.999
_diffrn_reflns_theta_full 25.242
_diffrn_reflns_theta_max 25.334
_diffrn_reflns_theta_min 2.593
_diffrn_source 'Enhance (Mo) X-ray Source'
_exptl_absorpt_coefficient_mu 0.232
_exptl_absorpt_correction_T_max 1.00000
_exptl_absorpt_correction_T_min 0.81620
_exptl_absorpt_correction_type multi-scan
_exptl_absorpt_process_details
;
CrysAlisPro, Agilent Technologies,
Version 1.171.35.11 (release 16-05-2011 CrysAlis171 .NET)
(compiled May 16 2011,17:55:39)
Empirical absorption correction using spherical harmonics,
 implemented in SCALE3 ABSPACK scaling algorithm.
;
_exptl_crystal_colour colourless
_exptl_crystal_colour_primary colourless
_exptl_crystal_density_diffrn 1.421
_exptl_crystal_description plate
_exptl_crystal_F_000 592
_exptl_crystal_size_max 0.43
_exptl_crystal_size_mid 0.33
_exptl_crystal_size_min 0.18
_refine_diff_density_max 0.433
_refine_diff_density_min -0.649
_refine_diff_density_rms 0.247
_refine_ls_extinction_method none
_refine_ls_goodness_of_fit_ref 1.091
_refine_ls_hydrogen_treatment constr
_refine_ls_matrix_type full
_refine_ls_number_parameters 96
_refine_ls_number_reflns 1219
_refine_ls_number_restraints 0
_refine_ls_restrained_S_all 1.091
_refine_ls_R_factor_all 0.0568
_refine_ls_R_factor_gt 0.0490
_refine_ls_shift/su_max 0.001
_refine_ls_shift/su_mean 0.000
_refine_ls_structure_factor_coef Fsqd
_refine_ls_weighting_details 'w=1/[\s^2^(Fo^2^)+(0.0703P)^2^+0.4995P] where P=(Fo^2^+2Fc^2^)/3'
_refine_ls_weighting_scheme calc
_refine_ls_wR_factor_gt 0.1190
_refine_ls_wR_factor_ref 0.1277
_reflns_Friedel_coverage 0.000
_reflns_number_gt 1036
_reflns_number_total 1219
_reflns_threshold_expression 'I > 2\s(I)'
_cod_data_source_file d0sc00362j2.cif
_cod_data_source_block 181013_dnt
_cod_depositor_comments
;Adding full bibliography for 1557372--1557374.cif.

 Adding full bibliography for 1557372--1557374.cif.
;
_cod_database_code 1557372
_shelx_shelxl_version_number 2016/6
_chemical_oxdiff_formula 'c h s'
_shelx_space_group_comment
;
The symmetry employed for this shelxl refinement is uniquely defined
by the following loop, which should always be used as a source of
symmetry information in preference to the above space-group names.
They are only intended as comments.
;
_shelx_estimated_absorpt_t_max 0.960
_shelx_estimated_absorpt_t_min 0.907
_reflns_odcompleteness_completeness 99.88
_reflns_odcompleteness_iscentric 1
_reflns_odcompleteness_theta 26.32
_olex2_refinement_description
;
1. Fixed Uiso
 At 1.2 times of:
  All C(H) groups
2.a Aromatic/amide H refined with riding coordinates:
 C3(H3), C4(H4), C7(H7), C8(H8), C9(H9), C10(H10)
;
_olex2_submission_special_instructions 'No special instructions were received'

loop_
_space_group_symop_operation_xyz
'x, y, z'
'-x+1/2, -y+1/2, z+1/2'
'-x, y, -z+1/2'
'x+1/2, -y+1/2, -z'
'-x, -y, -z'
'x-1/2, y-1/2, -z-1/2'
'x, -y, z-1/2'
'-x-1/2, y-1/2, z'

loop_
_atom_site_label
_atom_site_type_symbol
_atom_site_fract_x
_atom_site_fract_y
_atom_site_fract_z
_atom_site_U_iso_or_equiv
_atom_site_adp_type
_atom_site_occupancy
_atom_site_site_symmetry_order
_atom_site_calc_flag
_atom_site_refinement_flags_posn
_atom_site_refinement_flags_adp
_atom_site_refinement_flags_occupancy
_atom_site_disorder_assembly
_atom_site_disorder_group
S1 S 0.500000 0.29759(8) 0.250000 0.0335(3) Uani 1 2 d S T P . .
C1 C 0.53380(9) 0.5957(2) 0.2376(2) 0.0259(5) Uani 1 1 d . . . . .
C2 C 0.55623(9) 0.4415(2) 0.2133(3) 0.0282(5) Uani 1 1 d . . . . .
C3 C 0.61865(9) 0.4083(2) 0.1655(3) 0.0328(5) Uani 1 1 d . . . . .
H3 H 0.631366 0.304951 0.141956 0.039 Uiso 1 1 calc R . . . .
C4 C 0.65959(9) 0.5299(2) 0.1546(3) 0.0334(5) Uani 1 1 d . . . . .
H4 H 0.699687 0.511243 0.111384 0.040 Uiso 1 1 calc R . . . .
C5 C 0.64226(9) 0.6860(2) 0.2083(3) 0.0295(5) Uani 1 1 d . . . . .
C6 C 0.57896(9) 0.7203(2) 0.2544(2) 0.0256(5) Uani 1 1 d . . . . .
C7 C 0.56651(9) 0.8692(2) 0.3362(2) 0.0289(5) Uani 1 1 d . . . . .
H7 H 0.525993 0.893117 0.371993 0.035 Uiso 1 1 calc R . . . .
C8 C 0.61264(9) 0.9786(2) 0.3636(3) 0.0345(5) Uani 1 1 d . . . . .
H8 H 0.603255 1.074566 0.419444 0.041 Uiso 1 1 calc R . . . .
C9 C 0.67362(10) 0.9473(3) 0.3085(3) 0.0397(5) Uani 1 1 d . . . . .
H9 H 0.704444 1.023735 0.323300 0.048 Uiso 1 1 calc R . . . .
C10 C 0.68798(10) 0.8037(3) 0.2326(3) 0.0370(6) Uani 1 1 d . . . . .
H10 H 0.728763 0.783563 0.196296 0.044 Uiso 1 1 calc R . . . .

loop_
_atom_site_aniso_label
_atom_site_aniso_U_11
_atom_site_aniso_U_22
_atom_site_aniso_U_33
_atom_site_aniso_U_23
_atom_site_aniso_U_13
_atom_site_aniso_U_12
S1 0.0350(5) 0.0236(4) 0.0419(5) 0.000 -0.0006(3) 0.000
C1 0.0245(10) 0.0286(10) 0.0245(9) 0.0007(7) -0.0005(7) 0.0017(8)
C2 0.0292(11) 0.0248(10) 0.0306(10) 0.0004(8) -0.0032(8) 0.0009(8)
C3 0.0319(11) 0.0308(10) 0.0355(11) -0.0044(8) -0.0026(9) 0.0088(9)
C4 0.0241(10) 0.0390(12) 0.0372(11) -0.0012(9) -0.0001(8) 0.0067(8)
C5 0.0243(10) 0.0332(11) 0.0311(10) 0.0039(8) -0.0004(8) 0.0007(8)
C6 0.0251(11) 0.0263(10) 0.0253(10) 0.0035(7) -0.0009(7) 0.0013(8)
C7 0.0248(10) 0.0309(10) 0.0310(10) 0.0007(8) -0.0006(8) 0.0005(8)
C8 0.0374(12) 0.0298(10) 0.0363(11) -0.0013(8) -0.0037(9) -0.0029(9)
C9 0.0311(12) 0.0358(12) 0.0521(13) 0.0036(10) -0.0039(10) -0.0105(10)
C10 0.0241(11) 0.0407(13) 0.0461(13) 0.0044(9) 0.0016(9) -0.0012(9)

loop_
_atom_type_symbol
_atom_type_description
_atom_type_scat_dispersion_real
_atom_type_scat_dispersion_imag
_atom_type_scat_source
C C 0.0033 0.0016 'International Tables Vol C Tables 4.2.6.8 and 6.1.1.4'
H H 0.0000 0.0000 'International Tables Vol C Tables 4.2.6.8 and 6.1.1.4'
S S 0.1246 0.1234 'International Tables Vol C Tables 4.2.6.8 and 6.1.1.4'

loop_
_geom_angle_atom_site_label_1
_geom_angle_atom_site_label_2
_geom_angle_atom_site_label_3
_geom_angle
_geom_angle_site_symmetry_1
_geom_angle_site_symmetry_3
_geom_angle_publ_flag
C2 S1 C2 91.00(13) 3_655 . ?
C2 C1 C1 110.92(11) . 3_655 ?
C2 C1 C6 117.44(17) . . ?
C6 C1 C1 131.21(11) . 3_655 ?
C1 C2 S1 113.14(14) . . ?
C1 C2 C3 122.83(18) . . ?
C3 C2 S1 124.03(15) . . ?
C2 C3 H3 120.7 . . ?
C4 C3 C2 118.65(18) . . ?
C4 C3 H3 120.7 . . ?
C3 C4 H4 119.5 . . ?
C3 C4 C5 121.06(18) . . ?
C5 C4 H4 119.5 . . ?
C4 C5 C6 120.07(18) . . ?
C10 C5 C4 120.41(18) . . ?
C10 C5 C6 119.26(19) . . ?
C5 C6 C1 118.17(17) . . ?
C7 C6 C1 123.97(17) . . ?
C7 C6 C5 117.32(18) . . ?
C6 C7 H7 119.2 . . ?
C8 C7 C6 121.60(18) . . ?
C8 C7 H7 119.2 . . ?
C7 C8 H8 119.7 . . ?
C7 C8 C9 120.53(19) . . ?
C9 C8 H8 119.7 . . ?
C8 C9 H9 120.1 . . ?
C10 C9 C8 119.8(2) . . ?
C10 C9 H9 120.1 . . ?
C5 C10 H10 119.3 . . ?
C9 C10 C5 121.3(2) . . ?
C9 C10 H10 119.3 . . ?

loop_
_geom_bond_atom_site_label_1
_geom_bond_atom_site_label_2
_geom_bond_distance
_geom_bond_site_symmetry_2
_geom_bond_publ_flag
S1 C2 1.7327(19) 3_655 ?
S1 C2 1.7327(19) . ?
C1 C1 1.461(4) 3_655 ?
C1 C2 1.399(3) . ?
C1 C6 1.435(3) . ?
C2 C3 1.412(3) . ?
C3 H3 0.9300 . ?
C3 C4 1.353(3) . ?
C4 H4 0.9300 . ?
C4 C5 1.425(3) . ?
C5 C6 1.429(3) . ?
C5 C10 1.407(3) . ?
C6 C7 1.418(3) . ?
C7 H7 0.9300 . ?
C7 C8 1.368(3) . ?
C8 H8 0.9300 . ?
C8 C9 1.394(3) . ?
C9 H9 0.9300 . ?
C9 C10 1.369(3) . ?
C10 H10 0.9300 . ?
